data_7044828
loop_
_publ_author_name
'Yang, Dandan'
'Dong, Jie'
'Wang, Baiquan'

_publ_section_title
;
 Homo- and copolymerization of norbornene with tridentate nickel complexes
 bearing o-aryloxide-N-heterocyclic carbene ligands.
;
_journal_issue 1
_journal_name_full 'Dalton transactions (Cambridge, England : 2003)'
_journal_page_first 180
_journal_page_last 189
_journal_paper_doi 10.1039/c7dt03928j
_journal_volume 47
_journal_year 2018
_chemical_formula_sum 'C23.5 H31 Br Cl N3 Ni O2'
_chemical_formula_weight 561.58
_space_group_IT_number 88
_space_group_name_Hall '-I 4ad'
_space_group_name_H-M_alt 'I 41/a :2'
_symmetry_cell_setting tetragonal
_symmetry_space_group_name_Hall '-I 4ad'
_symmetry_space_group_name_H-M 'I 41/a :2'
_atom_sites_solution_hydrogens geom
_atom_sites_solution_primary direct
_atom_sites_solution_secondary difmap
_audit_creation_method SHELXL-97
_audit_update_record
;
2017-07-05 deposited with the CCDC.
2017-11-22 downloaded from the CCDC.
;
_cell_angle_alpha 90.00
_cell_angle_beta 90.00
_cell_angle_gamma 90.00
_cell_formula_units_Z 16
_cell_length_a 16.7858(13)
_cell_length_b 16.7858(13)
_cell_length_c 34.934(4)
_cell_measurement_reflns_used 12891
_cell_measurement_temperature 128(2)
_cell_measurement_theta_max 27.5
_cell_measurement_theta_min 3.2
_cell_volume 9843.1(16)
_computing_cell_refinement 'CrystalClear-SM Expert 2.1 b42'
_computing_data_collection 'CrystalClear-SM Expert 2.1 b42 (Rigaku, 2015)'
_computing_data_reduction 'CrystalClear-SM Expert 2.1 b42'
_computing_molecular_graphics 'CrystalStructure 4.1'
_computing_publication_material 'CrystalStructure 4.1 (Rigaku, 2014)'
_computing_structure_refinement 'SHELXL-97 (Sheldrick, 1997)'
_computing_structure_solution 'SHELXS-97 (Sheldrick, 1990)'
_diffrn_ambient_temperature 128(2)
_diffrn_detector_area_resol_mean 5.814
_diffrn_measured_fraction_theta_full 0.996
_diffrn_measured_fraction_theta_max 0.996
_diffrn_measurement_device_type 'Rigaku XtaLAB P200'
_diffrn_measurement_method '\w and \f scans'
_diffrn_radiation_monochromator multilayer
_diffrn_radiation_source 'rotating anode'
_diffrn_radiation_type MoK\a
_diffrn_radiation_wavelength 0.71073
_diffrn_reflns_av_R_equivalents 0.0390
_diffrn_reflns_av_sigmaI/netI 0.0209
_diffrn_reflns_limit_h_max 21
_diffrn_reflns_limit_h_min -21
_diffrn_reflns_limit_k_max 21
_diffrn_reflns_limit_k_min -21
_diffrn_reflns_limit_l_max 36
_diffrn_reflns_limit_l_min -45
_diffrn_reflns_number 50069
_diffrn_reflns_theta_full 27.49
_diffrn_reflns_theta_max 27.49
_diffrn_reflns_theta_min 3.16
_diffrn_standards_decay_% 0
_diffrn_standards_interval_count 0
_diffrn_standards_interval_time 0
_diffrn_standards_number 0
_exptl_absorpt_coefficient_mu 2.546
_exptl_absorpt_correction_T_max 0.7498
_exptl_absorpt_correction_T_min 0.6300
_exptl_absorpt_correction_type multi-scan
_exptl_absorpt_process_details 'REQAB (Rigaku, 1998)'
_exptl_crystal_colour Colorless
_exptl_crystal_density_diffrn 1.516
_exptl_crystal_density_method 'not measured'
_exptl_crystal_description Prism
_exptl_crystal_F_000 4624
_exptl_crystal_size_max 0.20
_exptl_crystal_size_mid 0.18
_exptl_crystal_size_min 0.12
_refine_diff_density_max 0.709
_refine_diff_density_min -0.761
_refine_diff_density_rms 0.070
_refine_ls_extinction_method none
_refine_ls_goodness_of_fit_ref 1.059
_refine_ls_hydrogen_treatment constr
_refine_ls_matrix_type full
_refine_ls_number_parameters 300
_refine_ls_number_reflns 5637
_refine_ls_number_restraints 12
_refine_ls_restrained_S_all 1.059
_refine_ls_R_factor_all 0.0349
_refine_ls_R_factor_gt 0.0279
_refine_ls_shift/su_max 0.001
_refine_ls_shift/su_mean 0.000
_refine_ls_structure_factor_coef Fsqd
_refine_ls_weighting_details 'calc w=1/[\s^2^(Fo^2^)+(0.0497P)^2^+7.7267P] where P=(Fo^2^+2Fc^2^)/3'
_refine_ls_weighting_scheme calc
_refine_ls_wR_factor_gt 0.0790
_refine_ls_wR_factor_ref 0.0808
_reflns_number_gt 4778
_reflns_number_total 5637
_reflns_threshold_expression >2sigma(I)
_cod_data_source_file c7dt03928j2.cif
_cod_data_source_block m20170427d
_cod_depositor_comments
;
The following automatic conversions were performed:

'_symmetry_cell_setting' value 'Tetragonal' changed to 'tetragonal'
according to
/home/data/users/saulius/crontab/automatic-downloads/rss-feeds/RSC/lib/dictionaries/cif_core.dic
dictionary named 'cif_core.dic' version 2.4.2 from 2011-04-26.

'_exptl_absorpt_correction_type' value 'MULTI-SCAN' changed to
'multi-scan' according to
/home/data/users/saulius/crontab/automatic-downloads/rss-feeds/RSC/lib/dictionaries/cif_core.dic
dictionary named 'cif_core.dic' version 2.4.2 from 2011-04-26.

'_refine_ls_hydrogen_treatment' value 'CONSTR' changed to 'constr'
according to
/home/data/users/saulius/crontab/automatic-downloads/rss-feeds/RSC/lib/dictionaries/cif_core.dic
dictionary named 'cif_core.dic' version 2.4.2 from 2011-04-26.

Automatic conversion script
Id: cif_fix_values 4973 2017-02-22 13:04:09Z antanas 

 Adding full bibliography for 7044828--7044829.cif.
;
_cod_original_cell_volume 9843.1(15)
_cod_original_sg_symbol_H-M I4(1)/a
_cod_original_formula_sum 'C23.50 H31 Br Cl N3 Ni O2'
_cod_database_code 7044828

loop_
_symmetry_equiv_pos_as_xyz
'x, y, z'
'-x+1/2, -y, z+1/2'
'-y+3/4, x+1/4, z+1/4'
'y+3/4, -x+3/4, z+3/4'
'x+1/2, y+1/2, z+1/2'
'-x+1, -y+1/2, z+1'
'-y+5/4, x+3/4, z+3/4'
'y+5/4, -x+5/4, z+5/4'
'-x, -y, -z'
'x-1/2, y, -z-1/2'
'y-3/4, -x-1/4, -z-1/4'
'-y-3/4, x-3/4, -z-3/4'
'-x+1/2, -y+1/2, -z+1/2'
'x, y+1/2, -z'
'y-1/4, -x+1/4, -z+1/4'
'-y-1/4, x-1/4, -z-1/4'

loop_
_atom_site_label
_atom_site_type_symbol
_atom_site_fract_x
_atom_site_fract_y
_atom_site_fract_z
_atom_site_U_iso_or_equiv
_atom_site_adp_type
_atom_site_occupancy
_atom_site_symmetry_multiplicity
_atom_site_calc_flag
_atom_site_refinement_flags
_atom_site_disorder_assembly
_atom_site_disorder_group
Ni1 Ni 0.811890(13) 0.460479(15) 0.085293(7) 0.01391(7) Uani 1 1 d . . .
Br1 Br 0.814230(12) 0.380998(14) 0.028133(6) 0.02527(7) Uani 1 1 d . . .
O1 O 0.70779(7) 0.43292(8) 0.09154(4) 0.0154(3) Uani 1 1 d . . .
N1 N 0.91431(9) 0.50604(10) 0.07605(5) 0.0193(3) Uani 1 1 d . . .
N2 N 0.88362(9) 0.49125(10) 0.15675(5) 0.0166(3) Uani 1 1 d . . .
N3 N 0.75614(9) 0.50085(9) 0.16069(4) 0.0135(3) Uani 1 1 d . . .
C1 C 0.92617(13) 0.53981(14) 0.04146(6) 0.0270(5) Uani 1 1 d . . .
H1 H 0.8847 0.5371 0.0230 0.032 Uiso 1 1 calc R . .
C2 C 0.99612(15) 0.57809(18) 0.03184(7) 0.0402(6) Uani 1 1 d . . .
H2 H 1.0025 0.6012 0.0072 0.048 Uiso 1 1 calc R . .
C3 C 1.05673(15) 0.5824(2) 0.05851(8) 0.0464(7) Uani 1 1 d . . .
H3 H 1.1058 0.6076 0.0524 0.056 Uiso 1 1 calc R . .
C4 C 1.04459(13) 0.54959(17) 0.09390(7) 0.0353(6) Uani 1 1 d . . .
H4 H 1.0852 0.5527 0.1128 0.042 Uiso 1 1 calc R . .
C5 C 0.97299(11) 0.51177(13) 0.10225(6) 0.0215(4) Uani 1 1 d . . .
C6 C 0.96188(11) 0.47357(13) 0.14049(6) 0.0214(4) Uani 1 1 d . . .
H6A H 0.9679 0.4152 0.1379 0.026 Uiso 1 1 calc R . .
H6B H 1.0038 0.4928 0.1582 0.026 Uiso 1 1 calc R . .
C7 C 0.86578(12) 0.50027(12) 0.19511(6) 0.0187(4) Uani 1 1 d . . .
H7 H 0.9028 0.5020 0.2157 0.022 Uiso 1 1 calc R . .
C8 C 0.78567(12) 0.50614(11) 0.19782(6) 0.0168(4) Uani 1 1 d . . .
H8 H 0.7555 0.5126 0.2206 0.020 Uiso 1 1 calc R . .
C9 C 0.81639(11) 0.49070(11) 0.13558(5) 0.0143(4) Uani 1 1 d . . .
C10 C 0.67422(10) 0.50259(10) 0.14953(5) 0.0128(3) Uani 1 1 d . . .
C11 C 0.61747(11) 0.53767(11) 0.17350(5) 0.0144(4) Uani 1 1 d . . .
H11 H 0.6336 0.5621 0.1968 0.017 Uiso 1 1 calc R . .
C12 C 0.53795(11) 0.53683(11) 0.16329(5) 0.0146(4) Uani 1 1 d . . .
C13 C 0.51775(11) 0.49874(11) 0.12888(5) 0.0158(4) Uani 1 1 d . . .
H13 H 0.4631 0.4969 0.1219 0.019 Uiso 1 1 calc R . .
C14 C 0.57219(11) 0.46360(11) 0.10434(5) 0.0138(4) Uani 1 1 d . . .
C15 C 0.65436(10) 0.46702(10) 0.11442(5) 0.0126(4) Uani 1 1 d . . .
C16 C 0.54661(11) 0.42156(12) 0.06728(6) 0.0179(4) Uani 1 1 d . . .
C17 C 0.57304(13) 0.33371(12) 0.06787(6) 0.0241(4) Uani 1 1 d . . .
H17A H 0.6314 0.3309 0.0678 0.036 Uiso 1 1 calc R . .
H17B H 0.5522 0.3064 0.0452 0.036 Uiso 1 1 calc R . .
H17C H 0.5524 0.3079 0.0910 0.036 Uiso 1 1 calc R . .
C18 C 0.58358(13) 0.46295(13) 0.03231(6) 0.0223(4) Uani 1 1 d . . .
H18A H 0.5655 0.5184 0.0313 0.034 Uiso 1 1 calc R . .
H18B H 0.5671 0.4352 0.0089 0.034 Uiso 1 1 calc R . .
H18C H 0.6418 0.4616 0.0344 0.034 Uiso 1 1 calc R . .
C19 C 0.45581(12) 0.42277(16) 0.06239(7) 0.0306(5) Uani 1 1 d . . .
H19A H 0.4308 0.3962 0.0843 0.046 Uiso 1 1 calc R . .
H19B H 0.4414 0.3949 0.0387 0.046 Uiso 1 1 calc R . .
H19C H 0.4373 0.4781 0.0610 0.046 Uiso 1 1 calc R . .
C20 C 0.47252(11) 0.57658(12) 0.18711(6) 0.0185(4) Uani 1 1 d . . .
C21 C 0.43354(14) 0.64268(14) 0.16320(7) 0.0289(5) Uani 1 1 d . . .
H21A H 0.4739 0.6820 0.1559 0.043 Uiso 1 1 calc R . .
H21B H 0.3918 0.6687 0.1783 0.043 Uiso 1 1 calc R . .
H21C H 0.4100 0.6195 0.1401 0.043 Uiso 1 1 calc R . .
C22 C 0.40907(14) 0.51450(16) 0.19811(7) 0.0338(6) Uani 1 1 d . . .
H22A H 0.3856 0.4919 0.1748 0.051 Uiso 1 1 calc R . .
H22B H 0.3673 0.5402 0.2134 0.051 Uiso 1 1 calc R . .
H22C H 0.4339 0.4719 0.2132 0.051 Uiso 1 1 calc R . .
C23 C 0.50512(13) 0.61372(15) 0.22380(6) 0.0276(5) Uani 1 1 d . . .
H23A H 0.5326 0.5728 0.2389 0.041 Uiso 1 1 calc R . .
H23B H 0.4611 0.6359 0.2388 0.041 Uiso 1 1 calc R . .
H23C H 0.5427 0.6563 0.2173 0.041 Uiso 1 1 calc R . .
Cl1 Cl 0.03472(6) 0.33084(6) 0.06853(3) 0.0758(3) Uani 1 1 d . . .
C24 C 0.0000 0.2500 0.04142(13) 0.0580(12) Uani 1 2 d S . .
H24A H 0.0437 0.2312 0.0247 0.070 Uiso 0.50 1 calc PR . .
H24B H -0.0437 0.2688 0.0247 0.070 Uiso 0.50 1 calc PR . .
O2 O 0.0508(3) 0.7661(3) 0.08072(13) 0.0587(12) Uani 0.50 1 d PU . 1
O3 O 0.0899(3) 0.7497(3) 0.03374(17) 0.0832(17) Uani 0.50 1 d PU A 2

loop_
_atom_site_aniso_label
_atom_site_aniso_U_11
_atom_site_aniso_U_22
_atom_site_aniso_U_33
_atom_site_aniso_U_23
_atom_site_aniso_U_13
_atom_site_aniso_U_12
Ni1 0.00995(12) 0.02045(13) 0.01132(13) 0.00065(9) -0.00131(9) -0.00278(9)
Br1 0.01973(11) 0.03911(14) 0.01697(12) -0.00537(9) 0.00208(8) -0.00477(8)
O1 0.0118(6) 0.0202(7) 0.0141(7) -0.0040(5) 0.0002(5) -0.0021(5)
N1 0.0131(7) 0.0266(9) 0.0181(9) 0.0011(7) -0.0008(6) -0.0032(7)
N2 0.0123(7) 0.0221(8) 0.0152(8) 0.0010(6) -0.0039(6) -0.0009(6)
N3 0.0143(7) 0.0152(7) 0.0111(8) 0.0003(6) -0.0038(6) -0.0016(6)
C1 0.0213(10) 0.0396(13) 0.0201(11) 0.0055(9) -0.0001(8) -0.0061(9)
C2 0.0302(13) 0.0625(18) 0.0280(13) 0.0110(12) 0.0041(10) -0.0186(12)
C3 0.0234(12) 0.078(2) 0.0381(15) 0.0083(14) 0.0039(11) -0.0241(13)
C4 0.0153(10) 0.0583(16) 0.0323(13) 0.0008(12) -0.0024(9) -0.0126(10)
C5 0.0128(9) 0.0309(11) 0.0208(10) -0.0009(9) -0.0012(8) -0.0022(8)
C6 0.0115(9) 0.0313(11) 0.0215(11) 0.0012(9) -0.0043(8) 0.0021(8)
C7 0.0203(10) 0.0221(10) 0.0139(9) -0.0019(8) -0.0065(8) 0.0007(8)
C8 0.0202(9) 0.0191(9) 0.0111(9) -0.0013(7) -0.0045(7) 0.0005(7)
C9 0.0120(8) 0.0152(8) 0.0158(9) 0.0004(7) -0.0037(7) -0.0014(7)
C10 0.0114(8) 0.0133(8) 0.0136(9) 0.0017(7) -0.0021(7) -0.0013(7)
C11 0.0184(9) 0.0136(8) 0.0111(9) 0.0005(7) -0.0014(7) -0.0009(7)
C12 0.0156(9) 0.0156(8) 0.0128(9) 0.0013(7) 0.0008(7) 0.0000(7)
C13 0.0118(8) 0.0200(9) 0.0156(9) 0.0013(7) -0.0015(7) -0.0014(7)
C14 0.0127(8) 0.0153(8) 0.0135(9) 0.0009(7) -0.0014(7) -0.0035(7)
C15 0.0130(8) 0.0117(8) 0.0130(9) 0.0020(7) 0.0001(7) -0.0019(6)
C16 0.0135(9) 0.0254(10) 0.0149(10) -0.0043(8) -0.0018(7) -0.0036(7)
C17 0.0266(11) 0.0229(10) 0.0228(11) -0.0065(9) -0.0009(9) -0.0094(8)
C18 0.0214(10) 0.0311(11) 0.0145(10) -0.0019(8) -0.0040(8) -0.0013(8)
C19 0.0139(9) 0.0520(15) 0.0259(12) -0.0157(11) -0.0041(8) -0.0047(9)
C20 0.0151(9) 0.0249(10) 0.0156(10) -0.0029(8) 0.0010(7) 0.0018(8)
C21 0.0246(11) 0.0359(12) 0.0262(12) -0.0019(10) -0.0013(9) 0.0135(9)
C22 0.0281(12) 0.0409(14) 0.0323(14) -0.0058(11) 0.0150(10) -0.0081(10)
C23 0.0233(11) 0.0385(13) 0.0211(11) -0.0123(9) -0.0015(9) 0.0082(9)
Cl1 0.0763(6) 0.0748(6) 0.0763(6) -0.0279(5) -0.0375(5) 0.0386(5)
C24 0.085(4) 0.049(3) 0.040(2) 0.000 0.000 0.012(2)
O2 0.055(3) 0.064(3) 0.057(3) 0.009(2) -0.015(2) 0.004(2)
O3 0.078(4) 0.068(3) 0.104(4) -0.004(3) 0.023(3) -0.009(3)

loop_
_atom_type_symbol
_atom_type_description
_atom_type_scat_dispersion_real
_atom_type_scat_dispersion_imag
_atom_type_scat_source
C C 0.0033 0.0016 'International Tables Vol C Tables 4.2.6.8 and 6.1.1.4'
H H 0.0000 0.0000 'International Tables Vol C Tables 4.2.6.8 and 6.1.1.4'
N N 0.0061 0.0033 'International Tables Vol C Tables 4.2.6.8 and 6.1.1.4'
O O 0.0106 0.0060 'International Tables Vol C Tables 4.2.6.8 and 6.1.1.4'
Cl Cl 0.1484 0.1585 'International Tables Vol C Tables 4.2.6.8 and 6.1.1.4'
Ni Ni 0.3393 1.1124 'International Tables Vol C Tables 4.2.6.8 and 6.1.1.4'
Br Br -0.2901 2.4595 'International Tables Vol C Tables 4.2.6.8 and 6.1.1.4'

loop_
_geom_angle_atom_site_label_1
_geom_angle_atom_site_label_2
_geom_angle_atom_site_label_3
_geom_angle
_geom_angle_site_symmetry_1
_geom_angle_site_symmetry_3
O1 Ni1 C9 89.72(7) . .
O1 Ni1 N1 170.51(7) . .
C9 Ni1 N1 90.81(8) . .
O1 Ni1 Br1 88.52(4) . .
C9 Ni1 Br1 162.06(6) . .
N1 Ni1 Br1 93.85(5) . .
C15 O1 Ni1 127.55(12) . .
C5 N1 C1 118.05(17) . .
C5 N1 Ni1 124.87(14) . .
C1 N1 Ni1 116.90(14) . .
C9 N2 C7 110.56(16) . .
C9 N2 C6 122.50(16) . .
C7 N2 C6 126.45(16) . .
C9 N3 C8 110.30(16) . .
C9 N3 C10 123.10(16) . .
C8 N3 C10 126.56(16) . .
N1 C1 C2 122.6(2) . .
N1 C1 H1 118.7 . .
C2 C1 H1 118.7 . .
C1 C2 C3 119.1(2) . .
C1 C2 H2 120.4 . .
C3 C2 H2 120.4 . .
C4 C3 C2 118.6(2) . .
C4 C3 H3 120.7 . .
C2 C3 H3 120.7 . .
C3 C4 C5 120.1(2) . .
C3 C4 H4 119.9 . .
C5 C4 H4 119.9 . .
N1 C5 C4 121.4(2) . .
N1 C5 C6 119.04(17) . .
C4 C5 C6 119.46(19) . .
N2 C6 C5 111.88(16) . .
N2 C6 H6A 109.2 . .
C5 C6 H6A 109.2 . .
N2 C6 H6B 109.2 . .
C5 C6 H6B 109.2 . .
H6A C6 H6B 107.9 . .
C8 C7 N2 106.97(16) . .
C8 C7 H7 126.5 . .
N2 C7 H7 126.5 . .
C7 C8 N3 106.52(17) . .
C7 C8 H8 126.7 . .
N3 C8 H8 126.7 . .
N2 C9 N3 105.64(16) . .
N2 C9 Ni1 124.24(14) . .
N3 C9 Ni1 128.90(14) . .
C11 C10 C15 122.70(16) . .
C11 C10 N3 120.04(16) . .
C15 C10 N3 117.25(16) . .
C12 C11 C10 119.95(17) . .
C12 C11 H11 120.0 . .
C10 C11 H11 120.0 . .
C11 C12 C13 117.34(17) . .
C11 C12 C20 123.25(17) . .
C13 C12 C20 119.40(17) . .
C14 C13 C12 124.40(17) . .
C14 C13 H13 117.8 . .
C12 C13 H13 117.8 . .
C13 C14 C15 117.94(17) . .
C13 C14 C16 122.21(16) . .
C15 C14 C16 119.85(16) . .
O1 C15 C10 123.19(16) . .
O1 C15 C14 119.11(16) . .
C10 C15 C14 117.58(16) . .
C19 C16 C14 111.45(16) . .
C19 C16 C18 107.88(17) . .
C14 C16 C18 110.46(16) . .
C19 C16 C17 107.48(17) . .
C14 C16 C17 110.37(16) . .
C18 C16 C17 109.11(17) . .
C16 C17 H17A 109.5 . .
C16 C17 H17B 109.5 . .
H17A C17 H17B 109.5 . .
C16 C17 H17C 109.5 . .
H17A C17 H17C 109.5 . .
H17B C17 H17C 109.5 . .
C16 C18 H18A 109.5 . .
C16 C18 H18B 109.5 . .
H18A C18 H18B 109.5 . .
C16 C18 H18C 109.5 . .
H18A C18 H18C 109.5 . .
H18B C18 H18C 109.5 . .
C16 C19 H19A 109.5 . .
C16 C19 H19B 109.5 . .
H19A C19 H19B 109.5 . .
C16 C19 H19C 109.5 . .
H19A C19 H19C 109.5 . .
H19B C19 H19C 109.5 . .
C23 C20 C12 112.16(16) . .
C23 C20 C21 108.33(18) . .
C12 C20 C21 108.96(16) . .
C23 C20 C22 108.35(18) . .
C12 C20 C22 109.70(17) . .
C21 C20 C22 109.29(18) . .
C20 C21 H21A 109.5 . .
C20 C21 H21B 109.5 . .
H21A C21 H21B 109.5 . .
C20 C21 H21C 109.5 . .
H21A C21 H21C 109.5 . .
H21B C21 H21C 109.5 . .
C20 C22 H22A 109.5 . .
C20 C22 H22B 109.5 . .
H22A C22 H22B 109.5 . .
C20 C22 H22C 109.5 . .
H22A C22 H22C 109.5 . .
H22B C22 H22C 109.5 . .
C20 C23 H23A 109.5 . .
C20 C23 H23B 109.5 . .
H23A C23 H23B 109.5 . .
C20 C23 H23C 109.5 . .
H23A C23 H23C 109.5 . .
H23B C23 H23C 109.5 . .
Cl1 C24 Cl1 114.7(3) . 6_454
Cl1 C24 H24A 108.6 . .
Cl1 C24 H24A 108.6 6_454 .
Cl1 C24 H24B 108.6 . .
Cl1 C24 H24B 108.6 6_454 .
H24A C24 H24B 107.6 . .

loop_
_geom_bond_atom_site_label_1
_geom_bond_atom_site_label_2
_geom_bond_distance
_geom_bond_site_symmetry_2
Ni1 O1 1.8207(13) .
Ni1 C9 1.8301(19) .
Ni1 N1 1.9091(16) .
Ni1 Br1 2.4018(4) .
O1 C15 1.331(2) .
N1 C5 1.348(3) .
N1 C1 1.350(3) .
N2 C9 1.349(2) .
N2 C7 1.381(3) .
N2 C6 1.462(2) .
N3 C9 1.350(2) .
N3 C8 1.392(2) .
N3 C10 1.430(2) .
C1 C2 1.380(3) .
C1 H1 0.9500 .
C2 C3 1.382(4) .
C2 H2 0.9500 .
C3 C4 1.369(4) .
C3 H3 0.9500 .
C4 C5 1.390(3) .
C4 H4 0.9500 .
C5 C6 1.493(3) .
C6 H6A 0.9900 .
C6 H6B 0.9900 .
C7 C8 1.352(3) .
C7 H7 0.9500 .
C8 H8 0.9500 .
C10 C11 1.398(3) .
C10 C15 1.404(3) .
C11 C12 1.382(3) .
C11 H11 0.9500 .
C12 C13 1.403(3) .
C12 C20 1.531(3) .
C13 C14 1.385(3) .
C13 H13 0.9500 .
C14 C15 1.425(2) .
C14 C16 1.536(3) .
C16 C19 1.534(3) .
C16 C18 1.536(3) .
C16 C17 1.540(3) .
C17 H17A 0.9800 .
C17 H17B 0.9800 .
C17 H17C 0.9800 .
C18 H18A 0.9800 .
C18 H18B 0.9800 .
C18 H18C 0.9800 .
C19 H19A 0.9800 .
C19 H19B 0.9800 .
C19 H19C 0.9800 .
C20 C23 1.527(3) .
C20 C21 1.535(3) .
C20 C22 1.539(3) .
C21 H21A 0.9800 .
C21 H21B 0.9800 .
C21 H21C 0.9800 .
C22 H22A 0.9800 .
C22 H22B 0.9800 .
C22 H22C 0.9800 .
C23 H23A 0.9800 .
C23 H23B 0.9800 .
C23 H23C 0.9800 .
Cl1 C24 1.754(3) .
C24 Cl1 1.754(3) 6_454
C24 H24A 0.9900 .
C24 H24B 0.9900 .
O2 O2 1.790(9) 6_464

loop_
_geom_torsion_atom_site_label_1
_geom_torsion_atom_site_label_2
_geom_torsion_atom_site_label_3
_geom_torsion_atom_site_label_4
_geom_torsion
C9 Ni1 O1 C15 32.98(16)
N1 Ni1 O1 C15 -60.2(5)
Br1 Ni1 O1 C15 -164.88(15)
O1 Ni1 N1 C5 123.2(4)
C9 Ni1 N1 C5 30.08(18)
Br1 Ni1 N1 C5 -132.57(17)
O1 Ni1 N1 C1 -51.9(5)
C9 Ni1 N1 C1 -145.02(17)
Br1 Ni1 N1 C1 52.32(16)
C5 N1 C1 C2 1.4(4)
Ni1 N1 C1 C2 176.8(2)
N1 C1 C2 C3 -0.1(4)
C1 C2 C3 C4 -1.1(5)
C2 C3 C4 C5 1.0(5)
C1 N1 C5 C4 -1.5(3)
Ni1 N1 C5 C4 -176.54(18)
C1 N1 C5 C6 -178.9(2)
Ni1 N1 C5 C6 6.1(3)
C3 C4 C5 N1 0.3(4)
C3 C4 C5 C6 177.7(3)
C9 N2 C6 C5 41.8(3)
C7 N2 C6 C5 -147.03(19)
N1 C5 C6 N2 -46.4(3)
C4 C5 C6 N2 136.1(2)
C9 N2 C7 C8 -0.5(2)
C6 N2 C7 C8 -172.54(19)
N2 C7 C8 N3 -0.2(2)
C9 N3 C8 C7 0.9(2)
C10 N3 C8 C7 178.72(17)
C7 N2 C9 N3 1.1(2)
C6 N2 C9 N3 173.46(17)
C7 N2 C9 Ni1 -167.27(14)
C6 N2 C9 Ni1 5.1(3)
C8 N3 C9 N2 -1.2(2)
C10 N3 C9 N2 -179.11(16)
C8 N3 C9 Ni1 166.38(14)
C10 N3 C9 Ni1 -11.5(3)
O1 Ni1 C9 N2 153.76(17)
N1 Ni1 C9 N2 -35.72(17)
Br1 Ni1 C9 N2 69.4(3)
O1 Ni1 C9 N3 -11.75(18)
N1 Ni1 C9 N3 158.77(18)
Br1 Ni1 C9 N3 -96.1(2)
C9 N3 C10 C11 -159.56(17)
C8 N3 C10 C11 22.9(3)
C9 N3 C10 C15 21.4(3)
C8 N3 C10 C15 -156.15(18)
C15 C10 C11 C12 1.3(3)
N3 C10 C11 C12 -177.73(17)
C10 C11 C12 C13 1.0(3)
C10 C11 C12 C20 -177.61(17)
C11 C12 C13 C14 -1.3(3)
C20 C12 C13 C14 177.39(18)
C12 C13 C14 C15 -0.7(3)
C12 C13 C14 C16 179.06(18)
Ni1 O1 C15 C10 -31.6(2)
Ni1 O1 C15 C14 152.28(13)
C11 C10 C15 O1 -179.46(17)
N3 C10 C15 O1 -0.4(3)
C11 C10 C15 C14 -3.3(3)
N3 C10 C15 C14 175.74(16)
C13 C14 C15 O1 179.26(16)
C16 C14 C15 O1 -0.5(3)
C13 C14 C15 C10 2.9(3)
C16 C14 C15 C10 -176.86(17)
C13 C14 C16 C19 -1.3(3)
C15 C14 C16 C19 178.50(18)
C13 C14 C16 C18 118.6(2)
C15 C14 C16 C18 -61.6(2)
C13 C14 C16 C17 -120.6(2)
C15 C14 C16 C17 59.2(2)
C11 C12 C20 C23 -2.3(3)
C13 C12 C20 C23 179.07(18)
C11 C12 C20 C21 117.6(2)
C13 C12 C20 C21 -61.0(2)
C11 C12 C20 C22 -122.8(2)
C13 C12 C20 C22 58.6(2)
